data_7064355
loop_
_publ_author_name
'Kumari, Sonu'
'Biswas, Nupur'
'Thirumoorthi, Ramalingam'
'Roy, Bibhisan'
'Rajagopala Reddy, S.'
'Bhanuchandra, M.'

_publ_section_title
;
 4-Arylpyrazole-decorated dibenzofuran: synthesis, characterization,
 optical studies and computational analysis
;
_journal_issue 17
_journal_name_full 'New Journal of Chemistry'
_journal_page_first 7196
_journal_page_last 7208
_journal_paper_doi 10.1039/D6NJ00832A
_journal_volume 50
_journal_year 2026
_chemical_formula_moiety 'C30 H20 N4 O'
_chemical_formula_sum 'C30 H20 N4 O'
_chemical_formula_weight 452.50
_chemical_name_systematic '4-phenylpyrazole-dibenzofuran 6a'
_space_group_crystal_system triclinic
_space_group_IT_number 2
_space_group_name_Hall '-P 1'
_space_group_name_H-M_alt 'P -1'
_atom_sites_solution_hydrogens geom
_audit_creation_method SHELXL-2016/4
_audit_update_record
;
2025-07-19 deposited with the CCDC.	2026-03-25 downloaded from the CCDC.
;
_cell_angle_alpha 83.04
_cell_angle_beta 69.0690(10)
_cell_angle_gamma 69.0030(10)
_cell_formula_units_Z 2
_cell_length_a 9.40300(10)
_cell_length_b 10.11640(10)
_cell_length_c 13.04550(10)
_cell_measurement_reflns_used 33299
_cell_measurement_temperature 100(2)
_cell_measurement_theta_max 74.0460
_cell_measurement_theta_min 3.6050
_cell_volume 1082.06(2)
_computing_cell_refinement 'CrysAlisPro 1.171.43.108a (Rigaku OD, 2024)'
_computing_data_collection 'CrysAlisPro 1.171.43.108a (Rigaku OD, 2024)'
_computing_data_reduction 'CrysAlisPro 1.171.43.108a (Rigaku OD, 2024)'
_computing_structure_refinement 'SHELXL-2016/4 (Sheldrick, 2016)'
_computing_structure_solution 'SHELXT 2014/4 (Sheldrick, 2014)'
_diffrn_ambient_temperature 100(2)
_diffrn_measured_fraction_theta_full 0.999
_diffrn_measured_fraction_theta_max 0.946
_diffrn_measurement_device_type 'XtaLAB Synergy, Dualflex, HyPix'
_diffrn_radiation_type CuK\a
_diffrn_radiation_wavelength 1.54184
_diffrn_reflns_av_R_equivalents 0.0142
_diffrn_reflns_av_unetI/netI 0.0052
_diffrn_reflns_Laue_measured_fraction_full 0.999
_diffrn_reflns_Laue_measured_fraction_max 0.946
_diffrn_reflns_limit_h_max 11
_diffrn_reflns_limit_h_min -11
_diffrn_reflns_limit_k_max 12
_diffrn_reflns_limit_k_min -12
_diffrn_reflns_limit_l_max 16
_diffrn_reflns_limit_l_min -15
_diffrn_reflns_number 38993
_diffrn_reflns_point_group_measured_fraction_full 0.999
_diffrn_reflns_point_group_measured_fraction_max 0.946
_diffrn_reflns_theta_full 67.684
_diffrn_reflns_theta_max 74.751
_diffrn_reflns_theta_min 3.628
_diffrn_source 'micro-focus sealed X-ray tube'
_exptl_absorpt_coefficient_mu 0.685
_exptl_absorpt_correction_T_max 0.941
_exptl_absorpt_correction_T_min 0.910
_exptl_absorpt_correction_type multi-scan
_exptl_crystal_colour Colorless
_exptl_crystal_density_diffrn 1.389
_exptl_crystal_description Needle
_exptl_crystal_F_000 472
_exptl_crystal_recrystallization_method 'Re-crystallisation from solvent'
_exptl_crystal_size_max 0.140
_exptl_crystal_size_mid 0.120
_exptl_crystal_size_min 0.090
_refine_diff_density_max 0.188
_refine_diff_density_min -0.243
_refine_diff_density_rms 0.041
_refine_ls_extinction_method none
_refine_ls_goodness_of_fit_ref 1.038
_refine_ls_hydrogen_treatment constr
_refine_ls_matrix_type full
_refine_ls_number_parameters 316
_refine_ls_number_reflns 4211
_refine_ls_number_restraints 0
_refine_ls_restrained_S_all 1.038
_refine_ls_R_factor_all 0.0333
_refine_ls_R_factor_gt 0.0329
_refine_ls_shift/su_max 0.001
_refine_ls_shift/su_mean 0.000
_refine_ls_structure_factor_coef Fsqd
_refine_ls_weighting_details 'w=1/[\s^2^(Fo^2^)+(0.0370P)^2^+0.3969P] where P=(Fo^2^+2Fc^2^)/3'
_refine_ls_weighting_scheme calc
_refine_ls_wR_factor_gt 0.0807
_refine_ls_wR_factor_ref 0.0809
_reflns_Friedel_coverage 0.000
_reflns_number_gt 4151
_reflns_number_total 4211
_reflns_threshold_expression 'I > 2\s(I)'
_cod_data_source_file d6nj00832a2.cif
_cod_data_source_block shelx
_cod_depositor_comments 'Adding full bibliography for 7064355.cif.'
_cod_database_code 7064355
_shelx_shelxl_version_number 2016/4
_shelx_space_group_comment
;
The symmetry employed for this shelxl refinement is uniquely defined
by the following loop, which should always be used as a source of
symmetry information in preference to the above space-group names.
They are only intended as comments.
;
_shelx_estimated_absorpt_t_min 0.910
_shelx_estimated_absorpt_t_max 0.941

loop_
_space_group_symop_operation_xyz
'x, y, z'
'-x, -y, -z'

loop_
_atom_site_label
_atom_site_type_symbol
_atom_site_fract_x
_atom_site_fract_y
_atom_site_fract_z
_atom_site_U_iso_or_equiv
_atom_site_adp_type
_atom_site_occupancy
_atom_site_site_symmetry_order
_atom_site_calc_flag
_atom_site_refinement_flags_posn
_atom_site_refinement_flags_adp
_atom_site_refinement_flags_occupancy
_atom_site_disorder_assembly
_atom_site_disorder_group
C1 C 0.16651(13) 0.50412(11) 0.57877(9) 0.0237(2) Uani 1 1 d . . . . .
C2 C 0.27893(12) 0.55430(11) 0.49785(8) 0.0218(2) Uani 1 1 d . . . . .
C3 C 0.31601(12) 0.66593(11) 0.52264(9) 0.0223(2) Uani 1 1 d . . . . .
H3 H 0.393584 0.700920 0.469471 0.027 Uiso 1 1 calc R U . . .
C4 C 0.23575(12) 0.72396(11) 0.62751(9) 0.0221(2) Uani 1 1 d . . . . .
C5 C 0.12320(13) 0.67159(11) 0.70729(9) 0.0255(2) Uani 1 1 d . . . . .
H5 H 0.071060 0.713205 0.778520 0.031 Uiso 1 1 calc R U . . .
C6 C 0.08694(13) 0.56013(12) 0.68378(9) 0.0264(2) Uani 1 1 d . . . . .
H6 H 0.010936 0.523843 0.737315 0.032 Uiso 1 1 calc R U . . .
C7 C 0.32972(12) 0.46873(11) 0.40083(9) 0.0222(2) Uani 1 1 d . . . . .
C8 C 0.24403(13) 0.37418(11) 0.43298(9) 0.0242(2) Uani 1 1 d . . . . .
C9 C 0.25850(14) 0.27336(12) 0.36399(9) 0.0279(2) Uani 1 1 d . . . . .
H9 H 0.198688 0.210424 0.388342 0.034 Uiso 1 1 calc R U . . .
C10 C 0.36422(14) 0.26848(11) 0.25780(9) 0.0265(2) Uani 1 1 d . . . . .
H10 H 0.379306 0.199688 0.207829 0.032 Uiso 1 1 calc R U . . .
C11 C 0.44970(12) 0.36378(11) 0.22269(9) 0.0228(2) Uani 1 1 d . . . . .
C12 C 0.43474(12) 0.46452(11) 0.29283(9) 0.0224(2) Uani 1 1 d . . . . .
H12 H 0.493638 0.528165 0.268340 0.027 Uiso 1 1 calc R U . . .
C13 C 0.34819(13) 1.01652(12) 0.62981(9) 0.0259(2) Uani 1 1 d . . . . .
H13 H 0.396926 1.085320 0.595299 0.031 Uiso 1 1 calc R U . . .
C14 C 0.26787(12) 1.01258(11) 0.74397(9) 0.0223(2) Uani 1 1 d . . . . .
C15 C 0.21699(13) 0.89791(11) 0.75655(8) 0.0226(2) Uani 1 1 d . . . . .
H15 H 0.158312 0.864751 0.823826 0.027 Uiso 1 1 calc R U . . .
C16 C 0.24013(12) 1.10792(11) 0.83100(9) 0.0221(2) Uani 1 1 d . . . . .
C17 C 0.24083(13) 1.24623(11) 0.80770(9) 0.0242(2) Uani 1 1 d . . . . .
H17 H 0.262351 1.278415 0.734060 0.029 Uiso 1 1 calc R U . . .
C18 C 0.21058(13) 1.33758(12) 0.89044(9) 0.0265(2) Uani 1 1 d . . . . .
H18 H 0.211060 1.431414 0.873145 0.032 Uiso 1 1 calc R U . . .
C19 C 0.17964(13) 1.29157(12) 0.99846(9) 0.0267(2) Uani 1 1 d . . . . .
H19 H 0.157876 1.354026 1.055257 0.032 Uiso 1 1 calc R U . . .
C20 C 0.18073(13) 1.15370(12) 1.02289(9) 0.0274(2) Uani 1 1 d . . . . .
H20 H 0.161445 1.121347 1.096430 0.033 Uiso 1 1 calc R U . . .
C21 C 0.20990(13) 1.06308(11) 0.94016(9) 0.0258(2) Uani 1 1 d . . . . .
H21 H 0.209350 0.969329 0.957866 0.031 Uiso 1 1 calc R U . . .
C22 C 0.54796(13) 0.29704(11) 0.02584(9) 0.0240(2) Uani 1 1 d . . . . .
H22 H 0.459977 0.271704 0.025785 0.029 Uiso 1 1 calc R U . . .
C23 C 0.68764(12) 0.28511(11) -0.06164(9) 0.0219(2) Uani 1 1 d . . . . .
C24 C 0.77589(13) 0.33817(11) -0.01951(9) 0.0246(2) Uani 1 1 d . . . . .
H24 H 0.878952 0.344934 -0.061380 0.029 Uiso 1 1 calc R U . . .
C25 C 0.73609(12) 0.21946(10) -0.16900(8) 0.0216(2) Uani 1 1 d . . . . .
C26 C 0.64145(13) 0.15154(11) -0.18829(9) 0.0248(2) Uani 1 1 d . . . . .
H26 H 0.544134 0.150184 -0.132073 0.030 Uiso 1 1 calc R U . . .
C27 C 0.68799(13) 0.08644(12) -0.28818(9) 0.0267(2) Uani 1 1 d . . . . .
H27 H 0.621475 0.042428 -0.300375 0.032 Uiso 1 1 calc R U . . .
C28 C 0.83119(14) 0.08510(12) -0.37057(9) 0.0270(2) Uani 1 1 d . . . . .
H28 H 0.863871 0.039067 -0.438643 0.032 Uiso 1 1 calc R U . . .
C29 C 0.92606(14) 0.15153(12) -0.35264(9) 0.0289(2) Uani 1 1 d . . . . .
H29 H 1.024322 0.150900 -0.408689 0.035 Uiso 1 1 calc R U . . .
C30 C 0.87840(13) 0.21910(12) -0.25319(9) 0.0259(2) Uani 1 1 d . . . . .
H30 H 0.943638 0.265651 -0.242414 0.031 Uiso 1 1 calc R U . . .
N1 N 0.26561(11) 0.84094(9) 0.65583(7) 0.02234(19) Uani 1 1 d . . . . .
N2 N 0.34792(11) 0.91308(10) 0.57604(7) 0.0264(2) Uani 1 1 d . . . . .
N3 N 0.55772(11) 0.35118(9) 0.11207(7) 0.02256(19) Uani 1 1 d . . . . .
N4 N 0.69872(11) 0.37765(10) 0.08539(7) 0.0252(2) Uani 1 1 d . . . . .
O1 O 0.14414(9) 0.39351(8) 0.54148(6) 0.02722(18) Uani 1 1 d . . . . .

loop_
_atom_site_aniso_label
_atom_site_aniso_U_11
_atom_site_aniso_U_22
_atom_site_aniso_U_33
_atom_site_aniso_U_23
_atom_site_aniso_U_13
_atom_site_aniso_U_12
C1 0.0261(5) 0.0205(5) 0.0266(5) -0.0006(4) -0.0097(4) -0.0093(4)
C2 0.0217(5) 0.0205(5) 0.0225(5) -0.0002(4) -0.0081(4) -0.0057(4)
C3 0.0222(5) 0.0217(5) 0.0235(5) 0.0003(4) -0.0077(4) -0.0079(4)
C4 0.0227(5) 0.0203(5) 0.0246(5) -0.0007(4) -0.0095(4) -0.0071(4)
C5 0.0266(5) 0.0260(5) 0.0228(5) -0.0029(4) -0.0053(4) -0.0095(4)
C6 0.0272(5) 0.0267(5) 0.0246(5) -0.0001(4) -0.0045(4) -0.0123(4)
C7 0.0223(5) 0.0195(5) 0.0256(5) -0.0006(4) -0.0102(4) -0.0059(4)
C8 0.0248(5) 0.0230(5) 0.0239(5) -0.0012(4) -0.0064(4) -0.0083(4)
C9 0.0305(6) 0.0250(5) 0.0310(6) -0.0020(4) -0.0080(5) -0.0142(5)
C10 0.0295(6) 0.0241(5) 0.0277(6) -0.0046(4) -0.0088(5) -0.0103(4)
C11 0.0217(5) 0.0227(5) 0.0234(5) -0.0009(4) -0.0082(4) -0.0060(4)
C12 0.0224(5) 0.0208(5) 0.0252(5) -0.0002(4) -0.0092(4) -0.0075(4)
C13 0.0278(5) 0.0273(5) 0.0249(5) -0.0022(4) -0.0054(4) -0.0145(4)
C14 0.0212(5) 0.0216(5) 0.0240(5) -0.0008(4) -0.0077(4) -0.0068(4)
C15 0.0244(5) 0.0219(5) 0.0208(5) -0.0009(4) -0.0070(4) -0.0074(4)
C16 0.0183(5) 0.0239(5) 0.0239(5) -0.0025(4) -0.0063(4) -0.0069(4)
C17 0.0232(5) 0.0266(5) 0.0244(5) -0.0004(4) -0.0067(4) -0.0115(4)
C18 0.0243(5) 0.0251(5) 0.0327(6) -0.0032(4) -0.0081(4) -0.0119(4)
C19 0.0215(5) 0.0309(6) 0.0289(6) -0.0092(4) -0.0074(4) -0.0083(4)
C20 0.0258(5) 0.0315(6) 0.0232(5) -0.0017(4) -0.0082(4) -0.0074(4)
C21 0.0266(5) 0.0234(5) 0.0262(5) -0.0001(4) -0.0087(4) -0.0072(4)
C22 0.0229(5) 0.0263(5) 0.0252(5) -0.0043(4) -0.0092(4) -0.0087(4)
C23 0.0230(5) 0.0196(5) 0.0242(5) 0.0007(4) -0.0098(4) -0.0070(4)
C24 0.0266(5) 0.0267(5) 0.0239(5) 0.0014(4) -0.0084(4) -0.0138(4)
C25 0.0225(5) 0.0192(5) 0.0231(5) 0.0008(4) -0.0095(4) -0.0058(4)
C26 0.0232(5) 0.0265(5) 0.0250(5) -0.0010(4) -0.0061(4) -0.0104(4)
C27 0.0284(5) 0.0266(5) 0.0292(6) -0.0020(4) -0.0113(5) -0.0119(4)
C28 0.0292(6) 0.0277(5) 0.0236(5) -0.0038(4) -0.0088(4) -0.0080(4)
C29 0.0245(5) 0.0349(6) 0.0254(5) -0.0018(5) -0.0047(4) -0.0111(5)
C30 0.0248(5) 0.0288(5) 0.0276(6) 0.0001(4) -0.0097(4) -0.0122(4)
N1 0.0236(4) 0.0218(4) 0.0218(4) -0.0010(3) -0.0061(3) -0.0093(3)
N2 0.0282(5) 0.0293(5) 0.0233(5) -0.0015(4) -0.0037(4) -0.0159(4)
N3 0.0227(4) 0.0230(4) 0.0237(4) -0.0019(3) -0.0083(4) -0.0087(3)
N4 0.0283(5) 0.0271(5) 0.0255(5) 0.0009(4) -0.0094(4) -0.0155(4)
O1 0.0321(4) 0.0258(4) 0.0251(4) -0.0031(3) -0.0047(3) -0.0152(3)

loop_
_atom_type_symbol
_atom_type_description
_atom_type_scat_dispersion_real
_atom_type_scat_dispersion_imag
_atom_type_scat_source
C C 0.0181 0.0091 'International Tables Vol C Tables 4.2.6.8 and 6.1.1.4'
H H 0.0000 0.0000 'International Tables Vol C Tables 4.2.6.8 and 6.1.1.4'
N N 0.0311 0.0180 'International Tables Vol C Tables 4.2.6.8 and 6.1.1.4'
O O 0.0492 0.0322 'International Tables Vol C Tables 4.2.6.8 and 6.1.1.4'

loop_
_geom_angle_atom_site_label_1
_geom_angle_atom_site_label_2
_geom_angle_atom_site_label_3
_geom_angle
_geom_angle_site_symmetry_1
_geom_angle_site_symmetry_3
_geom_angle_publ_flag
O1 C1 C6 124.39(10) . . ?
O1 C1 C2 112.27(9) . . ?
C6 C1 C2 123.34(10) . . ?
C1 C2 C3 119.42(10) . . ?
C1 C2 C7 105.29(9) . . ?
C3 C2 C7 135.29(10) . . ?
C4 C3 C2 117.78(10) . . ?
C4 C3 H3 121.1 . . ?
C2 C3 H3 121.1 . . ?
C3 C4 C5 121.65(10) . . ?
C3 C4 N1 119.92(9) . . ?
C5 C4 N1 118.42(9) . . ?
C6 C5 C4 120.96(10) . . ?
C6 C5 H5 119.5 . . ?
C4 C5 H5 119.5 . . ?
C1 C6 C5 116.85(10) . . ?
C1 C6 H6 121.6 . . ?
C5 C6 H6 121.6 . . ?
C12 C7 C8 119.36(9) . . ?
C12 C7 C2 135.32(10) . . ?
C8 C7 C2 105.32(9) . . ?
C9 C8 O1 124.27(10) . . ?
C9 C8 C7 123.63(10) . . ?
O1 C8 C7 112.10(9) . . ?
C8 C9 C10 116.70(10) . . ?
C8 C9 H9 121.7 . . ?
C10 C9 H9 121.7 . . ?
C9 C10 C11 120.90(10) . . ?
C9 C10 H10 119.5 . . ?
C11 C10 H10 119.5 . . ?
C12 C11 C10 121.96(10) . . ?
C12 C11 N3 120.45(9) . . ?
C10 C11 N3 117.56(9) . . ?
C11 C12 C7 117.43(10) . . ?
C11 C12 H12 121.3 . . ?
C7 C12 H12 121.3 . . ?
N2 C13 C14 112.40(9) . . ?
N2 C13 H13 123.8 . . ?
C14 C13 H13 123.8 . . ?
C15 C14 C13 103.80(9) . . ?
C15 C14 C16 126.86(10) . . ?
C13 C14 C16 129.34(10) . . ?
N1 C15 C14 107.71(9) . . ?
N1 C15 H15 126.1 . . ?
C14 C15 H15 126.1 . . ?
C17 C16 C21 118.07(10) . . ?
C17 C16 C14 121.14(10) . . ?
C21 C16 C14 120.78(9) . . ?
C18 C17 C16 121.15(10) . . ?
C18 C17 H17 119.4 . . ?
C16 C17 H17 119.4 . . ?
C19 C18 C17 119.99(10) . . ?
C19 C18 H18 120.0 . . ?
C17 C18 H18 120.0 . . ?
C20 C19 C18 119.63(10) . . ?
C20 C19 H19 120.2 . . ?
C18 C19 H19 120.2 . . ?
C21 C20 C19 120.21(10) . . ?
C21 C20 H20 119.9 . . ?
C19 C20 H20 119.9 . . ?
C20 C21 C16 120.94(10) . . ?
C20 C21 H21 119.5 . . ?
C16 C21 H21 119.5 . . ?
N3 C22 C23 108.06(9) . . ?
N3 C22 H22 126.0 . . ?
C23 C22 H22 126.0 . . ?
C22 C23 C24 103.45(9) . . ?
C22 C23 C25 126.89(10) . . ?
C24 C23 C25 129.42(10) . . ?
N4 C24 C23 112.58(9) . . ?
N4 C24 H24 123.7 . . ?
C23 C24 H24 123.7 . . ?
C30 C25 C26 118.06(10) . . ?
C30 C25 C23 121.51(9) . . ?
C26 C25 C23 120.40(9) . . ?
C27 C26 C25 120.88(10) . . ?
C27 C26 H26 119.6 . . ?
C25 C26 H26 119.6 . . ?
C26 C27 C28 120.39(10) . . ?
C26 C27 H27 119.8 . . ?
C28 C27 H27 119.8 . . ?
C29 C28 C27 119.37(10) . . ?
C29 C28 H28 120.3 . . ?
C27 C28 H28 120.3 . . ?
C28 C29 C30 120.42(10) . . ?
C28 C29 H29 119.8 . . ?
C30 C29 H29 119.8 . . ?
C29 C30 C25 120.87(10) . . ?
C29 C30 H30 119.6 . . ?
C25 C30 H30 119.6 . . ?
C15 N1 N2 111.74(8) . . ?
C15 N1 C4 128.00(9) . . ?
N2 N1 C4 120.23(8) . . ?
C13 N2 N1 104.35(9) . . ?
C22 N3 N4 111.67(9) . . ?
C22 N3 C11 126.80(9) . . ?
N4 N3 C11 121.01(8) . . ?
C24 N4 N3 104.22(8) . . ?
C1 O1 C8 105.02(8) . . ?

loop_
_geom_bond_atom_site_label_1
_geom_bond_atom_site_label_2
_geom_bond_distance
_geom_bond_site_symmetry_2
_geom_bond_publ_flag
C1 O1 1.3809(12) . ?
C1 C6 1.3818(15) . ?
C1 C2 1.3954(15) . ?
C2 C3 1.3974(14) . ?
C2 C7 1.4548(14) . ?
C3 C4 1.3875(15) . ?
C3 H3 0.9500 . ?
C4 C5 1.4018(15) . ?
C4 N1 1.4262(13) . ?
C5 C6 1.3841(15) . ?
C5 H5 0.9500 . ?
C6 H6 0.9500 . ?
C7 C12 1.3973(15) . ?
C7 C8 1.3978(15) . ?
C8 C9 1.3799(15) . ?
C8 O1 1.3818(13) . ?
C9 C10 1.3811(16) . ?
C9 H9 0.9500 . ?
C10 C11 1.4038(15) . ?
C10 H10 0.9500 . ?
C11 C12 1.3881(14) . ?
C11 N3 1.4265(14) . ?
C12 H12 0.9500 . ?
C13 N2 1.3296(14) . ?
C13 C14 1.4119(15) . ?
C13 H13 0.9500 . ?
C14 C15 1.3773(15) . ?
C14 C16 1.4699(14) . ?
C15 N1 1.3540(13) . ?
C15 H15 0.9500 . ?
C16 C17 1.3972(15) . ?
C16 C21 1.4005(15) . ?
C17 C18 1.3907(15) . ?
C17 H17 0.9500 . ?
C18 C19 1.3900(16) . ?
C18 H18 0.9500 . ?
C19 C20 1.3898(16) . ?
C19 H19 0.9500 . ?
C20 C21 1.3887(15) . ?
C20 H20 0.9500 . ?
C21 H21 0.9500 . ?
C22 N3 1.3538(13) . ?
C22 C23 1.3751(15) . ?
C22 H22 0.9500 . ?
C23 C24 1.4126(14) . ?
C23 C25 1.4707(14) . ?
C24 N4 1.3318(14) . ?
C24 H24 0.9500 . ?
C25 C30 1.3943(15) . ?
C25 C26 1.4026(15) . ?
C26 C27 1.3847(15) . ?
C26 H26 0.9500 . ?
C27 C28 1.3874(16) . ?
C27 H27 0.9500 . ?
C28 C29 1.3852(16) . ?
C28 H28 0.9500 . ?
C29 C30 1.3897(15) . ?
C29 H29 0.9500 . ?
C30 H30 0.9500 . ?
N1 N2 1.3639(12) . ?
N3 N4 1.3612(12) . ?

loop_
_geom_torsion_atom_site_label_1
_geom_torsion_atom_site_label_2
_geom_torsion_atom_site_label_3
_geom_torsion_atom_site_label_4
_geom_torsion
_geom_torsion_site_symmetry_1
_geom_torsion_site_symmetry_2
_geom_torsion_site_symmetry_3
_geom_torsion_site_symmetry_4
_geom_torsion_publ_flag
O1 C1 C2 C3 -179.67(9) . . . . ?
C6 C1 C2 C3 0.62(16) . . . . ?
O1 C1 C2 C7 0.84(12) . . . . ?
C6 C1 C2 C7 -178.87(10) . . . . ?
C1 C2 C3 C4 -1.19(15) . . . . ?
C7 C2 C3 C4 178.11(11) . . . . ?
C2 C3 C4 C5 1.17(15) . . . . ?
C2 C3 C4 N1 -178.06(9) . . . . ?
C3 C4 C5 C6 -0.55(16) . . . . ?
N1 C4 C5 C6 178.69(10) . . . . ?
O1 C1 C6 C5 -179.65(10) . . . . ?
C2 C1 C6 C5 0.03(16) . . . . ?
C4 C5 C6 C1 -0.07(16) . . . . ?
C1 C2 C7 C12 178.48(11) . . . . ?
C3 C2 C7 C12 -0.9(2) . . . . ?
C1 C2 C7 C8 -0.55(11) . . . . ?
C3 C2 C7 C8 -179.91(12) . . . . ?
C12 C7 C8 C9 1.03(16) . . . . ?
C2 C7 C8 C9 -179.76(10) . . . . ?
C12 C7 C8 O1 -179.12(9) . . . . ?
C2 C7 C8 O1 0.09(12) . . . . ?
O1 C8 C9 C10 -179.95(10) . . . . ?
C7 C8 C9 C10 -0.12(17) . . . . ?
C8 C9 C10 C11 -1.03(16) . . . . ?
C9 C10 C11 C12 1.31(17) . . . . ?
C9 C10 C11 N3 179.45(10) . . . . ?
C10 C11 C12 C7 -0.37(15) . . . . ?
N3 C11 C12 C7 -178.46(9) . . . . ?
C8 C7 C12 C11 -0.75(15) . . . . ?
C2 C7 C12 C11 -179.67(11) . . . . ?
N2 C13 C14 C15 -0.23(13) . . . . ?
N2 C13 C14 C16 -179.20(10) . . . . ?
C13 C14 C15 N1 0.00(11) . . . . ?
C16 C14 C15 N1 179.01(9) . . . . ?
C15 C14 C16 C17 -155.46(11) . . . . ?
C13 C14 C16 C17 23.30(17) . . . . ?
C15 C14 C16 C21 23.63(16) . . . . ?
C13 C14 C16 C21 -157.61(11) . . . . ?
C21 C16 C17 C18 -0.74(15) . . . . ?
C14 C16 C17 C18 178.38(10) . . . . ?
C16 C17 C18 C19 0.29(16) . . . . ?
C17 C18 C19 C20 0.62(16) . . . . ?
C18 C19 C20 C21 -1.06(16) . . . . ?
C19 C20 C21 C16 0.60(16) . . . . ?
C17 C16 C21 C20 0.30(16) . . . . ?
C14 C16 C21 C20 -178.82(9) . . . . ?
N3 C22 C23 C24 -0.85(12) . . . . ?
N3 C22 C23 C25 173.97(9) . . . . ?
C22 C23 C24 N4 0.83(12) . . . . ?
C25 C23 C24 N4 -173.81(10) . . . . ?
C22 C23 C25 C30 177.28(10) . . . . ?
C24 C23 C25 C30 -9.24(17) . . . . ?
C22 C23 C25 C26 -4.52(16) . . . . ?
C24 C23 C25 C26 168.96(11) . . . . ?
C30 C25 C26 C27 -0.18(16) . . . . ?
C23 C25 C26 C27 -178.44(10) . . . . ?
C25 C26 C27 C28 1.17(16) . . . . ?
C26 C27 C28 C29 -1.03(17) . . . . ?
C27 C28 C29 C30 -0.08(17) . . . . ?
C28 C29 C30 C25 1.08(17) . . . . ?
C26 C25 C30 C29 -0.94(16) . . . . ?
C23 C25 C30 C29 177.30(10) . . . . ?
C14 C15 N1 N2 0.22(12) . . . . ?
C14 C15 N1 C4 -177.57(10) . . . . ?
C3 C4 N1 C15 -169.92(10) . . . . ?
C5 C4 N1 C15 10.82(16) . . . . ?
C3 C4 N1 N2 12.46(14) . . . . ?
C5 C4 N1 N2 -166.80(9) . . . . ?
C14 C13 N2 N1 0.35(12) . . . . ?
C15 N1 N2 C13 -0.35(12) . . . . ?
C4 N1 N2 C13 177.63(9) . . . . ?
C23 C22 N3 N4 0.65(12) . . . . ?
C23 C22 N3 C11 -171.18(9) . . . . ?
C12 C11 N3 C22 -155.77(10) . . . . ?
C10 C11 N3 C22 26.05(15) . . . . ?
C12 C11 N3 N4 33.09(14) . . . . ?
C10 C11 N3 N4 -145.09(10) . . . . ?
C23 C24 N4 N3 -0.45(12) . . . . ?
C22 N3 N4 C24 -0.12(11) . . . . ?
C11 N3 N4 C24 172.25(9) . . . . ?
C6 C1 O1 C8 178.93(10) . . . . ?
C2 C1 O1 C8 -0.79(12) . . . . ?
C9 C8 O1 C1 -179.75(10) . . . . ?
C7 C8 O1 C1 0.41(11) . . . . ?
